data_7705299
loop_
_publ_author_name
'Exp\'osito, J Emilio'
'Aull\'on, Gabriel'
'Bardaj\'i, Manuel'
'Miguel, Jes\'us A'
'Espinet, Pablo'

_publ_section_title
;
 Fluorescent perylenylpyridine complexes: an experimental and theoretical
 study.
;
_journal_issue 38
_journal_name_full 'Dalton transactions (Cambridge, England : 2003)'
_journal_page_first 13326
_journal_page_last 13338
_journal_paper_doi 10.1039/d0dt02494e
_journal_volume 49
_journal_year 2020
_chemical_formula_moiety 'C31 H23 N O2 Pd'
_chemical_formula_sum 'C31 H23 N O2 Pd'
_chemical_formula_weight 547.90
_space_group_crystal_system monoclinic
_space_group_IT_number 14
_space_group_name_Hall '-P 2yn'
_space_group_name_H-M_alt 'P 1 21/n 1'
_atom_sites_solution_hydrogens geom
_atom_sites_solution_primary dual
_audit_creation_date 2020-07-08
_audit_creation_method
;
Olex2 1.2
(compiled 2018.05.29 svn.r3508 for OlexSys, GUI svn.r5506)
;
_audit_update_record
;
2020-07-10 deposited with the CCDC.	2020-08-28 downloaded from the CCDC.
;
_cell_angle_alpha 90
_cell_angle_beta 100.105(4)
_cell_angle_gamma 90
_cell_formula_units_Z 4
_cell_length_a 7.9934(3)
_cell_length_b 15.8415(8)
_cell_length_c 18.4651(7)
_cell_measurement_reflns_used 3037
_cell_measurement_temperature 293
_cell_measurement_theta_max 29.4703
_cell_measurement_theta_min 2.2362
_cell_volume 2301.92(17)
_computing_cell_refinement
;
CrysAlisPro, Oxford Diffraction Ltd.,
Version 1.171.34.44 (release 25-10-2010 CrysAlis171 .NET)
(compiled Oct 25 2010,18:11:34)
;
_computing_data_collection
;
CrysAlisPro, Oxford Diffraction Ltd.,
Version 1.171.34.44 (release 25-10-2010 CrysAlis171 .NET)
(compiled Oct 25 2010,18:11:34)
;
_computing_data_reduction
;
CrysAlisPro, Oxford Diffraction Ltd.,
Version 1.171.34.44 (release 25-10-2010 CrysAlis171 .NET)
(compiled Oct 25 2010,18:11:34)
;
_computing_molecular_graphics 'Olex2 (Dolomanov et al., 2009)'
_computing_publication_material 'Olex2 (Dolomanov et al., 2009)'
_computing_structure_refinement 'ShelXL (Sheldrick, 2015)'
_computing_structure_solution 'ShelXT (Sheldrick, 2015)'
_diffrn_ambient_temperature 293
_diffrn_detector_area_resol_mean 10.4757
_diffrn_measured_fraction_theta_full 1.000
_diffrn_measured_fraction_theta_max 0.854
_diffrn_measurement_details
;
#__ type_ start__ end____ width___ exp.time_
  1 omega -100.00  -56.00   1.0000   22.6900
omega____ theta____ kappa____ phi______ frames
    -      -11.8877  179.0000  -90.0000 44

#__ type_ start__ end____ width___ exp.time_
  2 omega  -72.00    0.00   1.0000   22.6900
omega____ theta____ kappa____ phi______ frames
    -      -11.8877  -77.0000  -60.0000 72

#__ type_ start__ end____ width___ exp.time_
  3 omega  -19.00   64.00   1.0000   22.6900
omega____ theta____ kappa____ phi______ frames
    -      -11.8877   37.0000 -150.0000 83
;
_diffrn_measurement_device_type 'SuperNova, Dual, Cu at zero, Atlas'
_diffrn_measurement_method '\w scans'
_diffrn_orient_matrix_UB_11 0.0848006000
_diffrn_orient_matrix_UB_12 -0.0146472000
_diffrn_orient_matrix_UB_13 0.0099489000
_diffrn_orient_matrix_UB_21 -0.0220534000
_diffrn_orient_matrix_UB_22 -0.0207904000
_diffrn_orient_matrix_UB_23 0.0310248000
_diffrn_orient_matrix_UB_31 -0.0213406000
_diffrn_orient_matrix_UB_32 -0.0368217000
_diffrn_orient_matrix_UB_33 -0.0214697000
_diffrn_radiation_monochromator mirror
_diffrn_radiation_type MoK\a
_diffrn_radiation_wavelength 0.71073
_diffrn_reflns_av_R_equivalents 0.0446
_diffrn_reflns_av_unetI/netI 0.0839
_diffrn_reflns_Laue_measured_fraction_full 1.000
_diffrn_reflns_Laue_measured_fraction_max 0.854
_diffrn_reflns_limit_h_max 9
_diffrn_reflns_limit_h_min -10
_diffrn_reflns_limit_k_max 20
_diffrn_reflns_limit_k_min -21
_diffrn_reflns_limit_l_max 24
_diffrn_reflns_limit_l_min -24
_diffrn_reflns_number 11795
_diffrn_reflns_point_group_measured_fraction_full 1.000
_diffrn_reflns_point_group_measured_fraction_max 0.854
_diffrn_reflns_theta_full 25.242
_diffrn_reflns_theta_max 29.536
_diffrn_reflns_theta_min 2.241
_diffrn_source 'SuperNova (Mo) X-ray Source'
_exptl_absorpt_coefficient_mu 0.837
_exptl_absorpt_correction_T_max 0.981
_exptl_absorpt_correction_T_min 0.936
_exptl_absorpt_correction_type analytical
_exptl_absorpt_process_details
;
CrysAlisPro, Oxford Diffraction Ltd.,
Version 1.171.34.44 (release 25-10-2010 CrysAlis171 .NET)
(compiled Oct 25 2010,18:11:34)
Analytical numeric absorption correction using a multifaceted crystal
			model based on expressions derived by R.C. Clark & J.S. Reid.
(Clark, R. C. & Reid, J. S. (1995). Acta Cryst. A51, 887-897)
;
_exptl_crystal_colour red
_exptl_crystal_colour_primary red
_exptl_crystal_density_diffrn 1.581
_exptl_crystal_description block
_exptl_crystal_F_000 1112
_exptl_crystal_size_max 0.2567
_exptl_crystal_size_mid 0.1406
_exptl_crystal_size_min 0.0509
_refine_diff_density_max 0.539
_refine_diff_density_min -0.554
_refine_diff_density_rms 0.080
_refine_ls_extinction_method none
_refine_ls_goodness_of_fit_ref 0.998
_refine_ls_hydrogen_treatment constr
_refine_ls_matrix_type full
_refine_ls_number_parameters 319
_refine_ls_number_reflns 5480
_refine_ls_number_restraints 0
_refine_ls_restrained_S_all 0.998
_refine_ls_R_factor_all 0.1089
_refine_ls_R_factor_gt 0.0491
_refine_ls_shift/su_max 0.001
_refine_ls_shift/su_mean 0.000
_refine_ls_structure_factor_coef Fsqd
_refine_ls_weighting_details 'w=1/[\s^2^(Fo^2^)+(0.0246P)^2^] where P=(Fo^2^+2Fc^2^)/3'
_refine_ls_weighting_scheme calc
_refine_ls_wR_factor_gt 0.0720
_refine_ls_wR_factor_ref 0.0903
_reflns_Friedel_coverage 0.000
_reflns_number_gt 3181
_reflns_number_total 5480
_reflns_threshold_expression 'I > 2\s(I)'
_cod_data_source_file d0dt02494e2.cif
_cod_data_source_block 5
_cod_depositor_comments 'Adding full bibliography for 7705296--7705301.cif.'
_cod_database_code 7705299
_shelx_shelxl_version_number 2018/3
_chemical_oxdiff_formula 'C31 H23 N O2 Pd'
_shelx_space_group_comment
;
The symmetry employed for this shelxl refinement is uniquely defined
by the following loop, which should always be used as a source of
symmetry information in preference to the above space-group names.
They are only intended as comments.
;
_reflns_odcompleteness_completeness 99.94
_reflns_odcompleteness_iscentric 1
_reflns_odcompleteness_theta 26.32
_olex2_refinement_description
;
1. Fixed Uiso
 At 1.2 times of:
  All C(H) groups
 At 1.5 times of:
  All C(H,H,H) groups
2.a Aromatic/amide H refined with riding coordinates:
 C2(H2), C3(H3), C8(H8), C9(H9), C14(H14), C15(H15), C16(H16), C18(H18),
 C19(H19), C20(H20), C22(H22), C24(H24), C25(H25), C29(H29)
2.b Idealised Me refined as rotating group:
 C26(H26A,H26B,H26C), C27(H27A,H27B,H27C), C31(H31A,H31B,H31C)
;
_olex2_submission_special_instructions 'No special instructions were received'

loop_
_space_group_symop_operation_xyz
'x, y, z'
'-x+1/2, y+1/2, -z+1/2'
'-x, -y, -z'
'x-1/2, -y-1/2, z-1/2'

loop_
_atom_site_label
_atom_site_type_symbol
_atom_site_fract_x
_atom_site_fract_y
_atom_site_fract_z
_atom_site_U_iso_or_equiv
_atom_site_adp_type
_atom_site_occupancy
_atom_site_site_symmetry_order
_atom_site_calc_flag
_atom_site_refinement_flags_posn
_atom_site_refinement_flags_adp
_atom_site_refinement_flags_occupancy
_atom_site_disorder_assembly
_atom_site_disorder_group
Pd1 Pd 0.15185(3) 0.12876(2) 0.44915(2) 0.04620(12) Uani 1 1 d . . . . .
O1 O 0.0201(3) 0.20531(18) 0.37053(13) 0.0561(8) Uani 1 1 d . . . . .
O2 O 0.0798(3) 0.02419(18) 0.38131(13) 0.0549(8) Uani 1 1 d . . . . .
N1 N 0.2871(4) 0.0541(2) 0.52552(15) 0.0444(8) Uani 1 1 d . . . . .
C1 C 0.4942(4) 0.1642(3) 0.57358(19) 0.0437(10) Uani 1 1 d . . . . .
C2 C 0.6643(5) 0.1779(3) 0.6028(2) 0.0562(11) Uani 1 1 d . . . . .
H2 H 0.735471 0.131636 0.614704 0.067 Uiso 1 1 calc R . . . .
C3 C 0.7296(5) 0.2568(3) 0.6146(2) 0.0579(12) Uani 1 1 d . . . . .
H3 H 0.845964 0.262876 0.630631 0.069 Uiso 1 1 calc R . . . .
C4 C 0.6298(5) 0.3286(3) 0.60373(18) 0.0447(10) Uani 1 1 d . . . . .
C5 C 0.4529(4) 0.3175(3) 0.57362(18) 0.0424(10) Uani 1 1 d . . . . .
C6 C 0.3877(4) 0.2355(3) 0.55276(18) 0.0416(10) Uani 1 1 d . . . . .
C7 C 0.2208(4) 0.2276(3) 0.51149(18) 0.0444(10) Uani 1 1 d . . . . .
C8 C 0.1175(5) 0.2970(3) 0.5058(2) 0.0532(11) Uani 1 1 d . . . . .
H8 H 0.004655 0.291377 0.483113 0.064 Uiso 1 1 calc R . . . .
C9 C 0.1747(5) 0.3747(3) 0.5325(2) 0.0522(11) Uani 1 1 d . . . . .
H9 H 0.097615 0.419081 0.529770 0.063 Uiso 1 1 calc R . . . .
C10 C 0.3431(5) 0.3894(3) 0.56325(17) 0.0443(10) Uani 1 1 d . . . . .
C11 C 0.4107(5) 0.4743(3) 0.58153(18) 0.0471(10) Uani 1 1 d . . . . .
C12 C 0.5878(5) 0.4843(3) 0.60882(18) 0.0474(10) Uani 1 1 d . . . . .
C13 C 0.6978(5) 0.4136(3) 0.61918(19) 0.0486(11) Uani 1 1 d . . . . .
C14 C 0.8697(5) 0.4281(3) 0.6432(2) 0.0617(13) Uani 1 1 d . . . . .
H14 H 0.944222 0.382575 0.649140 0.074 Uiso 1 1 calc R . . . .
C15 C 0.9334(6) 0.5092(4) 0.6586(2) 0.0749(15) Uani 1 1 d . . . . .
H15 H 1.049057 0.516718 0.675573 0.090 Uiso 1 1 calc R . . . .
C16 C 0.8307(7) 0.5763(4) 0.6494(2) 0.0762(15) Uani 1 1 d . . . . .
H16 H 0.875439 0.630044 0.659739 0.091 Uiso 1 1 calc R . . . .
C17 C 0.6546(6) 0.5662(3) 0.6241(2) 0.0603(12) Uani 1 1 d . . . . .
C18 C 0.5467(7) 0.6358(3) 0.6125(2) 0.0745(14) Uani 1 1 d . . . . .
H18 H 0.590566 0.689750 0.622512 0.089 Uiso 1 1 calc R . . . .
C19 C 0.3786(7) 0.6258(3) 0.5868(2) 0.0717(13) Uani 1 1 d . . . . .
H19 H 0.308249 0.672862 0.579567 0.086 Uiso 1 1 calc R . . . .
C20 C 0.3102(6) 0.5461(3) 0.5711(2) 0.0605(12) Uani 1 1 d . . . . .
H20 H 0.194509 0.540702 0.553231 0.073 Uiso 1 1 calc R . . . .
C21 C 0.4298(5) 0.0769(3) 0.57273(19) 0.0440(10) Uani 1 1 d . . . . .
C22 C 0.5109(5) 0.0170(3) 0.6221(2) 0.0514(11) Uani 1 1 d . . . . .
H22 H 0.605018 0.033624 0.656140 0.062 Uiso 1 1 calc R . . . .
C23 C 0.4590(5) -0.0647(3) 0.6227(2) 0.0517(11) Uani 1 1 d . . . . .
C24 C 0.3146(5) -0.0858(3) 0.5729(2) 0.0557(11) Uani 1 1 d . . . . .
H24 H 0.273068 -0.140785 0.570877 0.067 Uiso 1 1 calc R . . . .
C25 C 0.2339(5) -0.0257(3) 0.5269(2) 0.0524(11) Uani 1 1 d . . . . .
H25 H 0.135978 -0.041118 0.494569 0.063 Uiso 1 1 calc R . . . .
C26 C 0.5512(6) -0.1289(3) 0.6742(2) 0.0719(13) Uani 1 1 d . . . . .
H26A H 0.595537 -0.172174 0.646424 0.108 Uiso 1 1 calc GR . . . .
H26B H 0.474212 -0.153642 0.702643 0.108 Uiso 1 1 calc GR . . . .
H26C H 0.643062 -0.102175 0.706525 0.108 Uiso 1 1 calc GR . . . .
C27 C -0.1377(5) 0.2516(3) 0.2586(2) 0.0709(14) Uani 1 1 d . . . . .
H27A H -0.195393 0.289589 0.286411 0.106 Uiso 1 1 calc GR . . . .
H27B H -0.217523 0.228492 0.218613 0.106 Uiso 1 1 calc GR . . . .
H27C H -0.050474 0.281538 0.239575 0.106 Uiso 1 1 calc GR . . . .
C28 C -0.0589(5) 0.1812(3) 0.3077(2) 0.0522(11) Uani 1 1 d . . . . .
C29 C -0.0797(5) 0.0998(3) 0.2826(2) 0.0545(12) Uani 1 1 d . . . . .
H29 H -0.141695 0.092912 0.235408 0.065 Uiso 1 1 calc R . . . .
C30 C -0.0195(5) 0.0265(3) 0.3190(2) 0.0515(11) Uani 1 1 d . . . . .
C31 C -0.0706(6) -0.0587(3) 0.2865(2) 0.0725(14) Uani 1 1 d . . . . .
H31A H 0.028702 -0.088661 0.278165 0.109 Uiso 1 1 calc GR . . . .
H31B H -0.147223 -0.051673 0.240727 0.109 Uiso 1 1 calc GR . . . .
H31C H -0.125792 -0.090224 0.320012 0.109 Uiso 1 1 calc GR . . . .

loop_
_atom_site_aniso_label
_atom_site_aniso_U_11
_atom_site_aniso_U_22
_atom_site_aniso_U_33
_atom_site_aniso_U_23
_atom_site_aniso_U_13
_atom_site_aniso_U_12
Pd1 0.04509(18) 0.0485(2) 0.04163(17) -0.00482(16) -0.00176(12) -0.00523(17)
O1 0.0617(17) 0.053(2) 0.0473(16) -0.0022(13) -0.0092(13) -0.0057(15)
O2 0.0548(16) 0.054(2) 0.0497(16) -0.0102(14) -0.0083(13) -0.0046(15)
N1 0.0467(18) 0.043(2) 0.0428(17) -0.0058(16) 0.0059(15) -0.0036(17)
C1 0.044(2) 0.044(3) 0.041(2) -0.0085(19) 0.0037(17) 0.001(2)
C2 0.049(2) 0.047(3) 0.068(3) -0.008(2) -0.002(2) 0.007(2)
C3 0.040(2) 0.059(4) 0.070(3) -0.012(2) -0.0032(19) -0.004(2)
C4 0.050(2) 0.047(3) 0.035(2) -0.0038(19) 0.0035(17) 0.000(2)
C5 0.045(2) 0.047(3) 0.0344(19) -0.0027(19) 0.0060(16) 0.001(2)
C6 0.040(2) 0.048(3) 0.0371(19) -0.0029(19) 0.0057(17) -0.003(2)
C7 0.044(2) 0.045(3) 0.042(2) -0.0044(19) 0.0028(17) -0.002(2)
C8 0.044(2) 0.059(4) 0.052(2) -0.006(2) -0.0037(18) 0.005(2)
C9 0.050(2) 0.049(3) 0.055(2) -0.008(2) 0.0011(19) 0.012(2)
C10 0.051(2) 0.048(3) 0.0332(19) -0.0037(18) 0.0037(17) 0.003(2)
C11 0.060(3) 0.049(3) 0.032(2) 0.0018(19) 0.0080(18) -0.001(2)
C12 0.062(3) 0.049(3) 0.033(2) -0.0011(19) 0.0101(18) -0.009(2)
C13 0.058(3) 0.054(3) 0.034(2) 0.000(2) 0.0065(18) -0.008(2)
C14 0.055(3) 0.070(4) 0.057(3) 0.002(2) 0.002(2) -0.017(3)
C15 0.066(3) 0.079(5) 0.075(3) 0.005(3) -0.003(2) -0.028(3)
C16 0.087(4) 0.060(4) 0.078(3) 0.003(3) 0.005(3) -0.032(3)
C17 0.082(3) 0.051(4) 0.049(2) 0.000(2) 0.014(2) -0.014(3)
C18 0.110(4) 0.042(4) 0.073(3) -0.003(3) 0.019(3) -0.013(3)
C19 0.104(4) 0.045(4) 0.067(3) 0.004(3) 0.017(3) 0.008(3)
C20 0.074(3) 0.054(4) 0.051(3) 0.002(2) 0.004(2) 0.005(3)
C21 0.047(2) 0.047(3) 0.038(2) -0.008(2) 0.0065(18) 0.002(2)
C22 0.053(2) 0.048(3) 0.050(2) -0.003(2) 0.0016(19) 0.003(2)
C23 0.063(3) 0.049(3) 0.045(2) 0.001(2) 0.015(2) 0.007(2)
C24 0.071(3) 0.046(3) 0.053(2) -0.003(2) 0.016(2) -0.004(2)
C25 0.050(2) 0.057(4) 0.050(2) -0.007(2) 0.0067(19) -0.013(2)
C26 0.096(3) 0.055(3) 0.065(3) 0.010(3) 0.014(2) 0.015(3)
C27 0.091(3) 0.064(4) 0.050(2) 0.005(2) -0.009(2) -0.005(3)
C28 0.054(2) 0.055(3) 0.045(2) -0.001(2) 0.0020(19) -0.002(2)
C29 0.056(2) 0.058(4) 0.045(2) -0.005(2) -0.0038(19) 0.001(2)
C30 0.044(2) 0.064(4) 0.046(2) -0.015(2) 0.0073(19) -0.006(2)
C31 0.089(3) 0.058(4) 0.062(3) -0.022(2) -0.009(2) -0.006(3)

loop_
_atom_type_symbol
_atom_type_description
_atom_type_scat_dispersion_real
_atom_type_scat_dispersion_imag
_atom_type_scat_source
C C 0.0033 0.0016 'International Tables Vol C Tables 4.2.6.8 and 6.1.1.4'
H H 0.0000 0.0000 'International Tables Vol C Tables 4.2.6.8 and 6.1.1.4'
N N 0.0061 0.0033 'International Tables Vol C Tables 4.2.6.8 and 6.1.1.4'
O O 0.0106 0.0060 'International Tables Vol C Tables 4.2.6.8 and 6.1.1.4'
Pd Pd -0.9988 1.0072 'International Tables Vol C Tables 4.2.6.8 and 6.1.1.4'

loop_
_exptl_crystal_face_index_h
_exptl_crystal_face_index_k
_exptl_crystal_face_index_l
_exptl_crystal_face_perp_dist
_exptl_oxdiff_crystal_face_indexfrac_h
_exptl_oxdiff_crystal_face_indexfrac_k
_exptl_oxdiff_crystal_face_indexfrac_l
_exptl_oxdiff_crystal_face_x
_exptl_oxdiff_crystal_face_y
_exptl_oxdiff_crystal_face_z
-9 -1 -12 0.0817 -9.0000 -1.0000 -12.0000 -0.8679 -0.1526 0.4869
9 0 12 0.0863 9.0000 0.0000 12.0000 0.8825 0.1734 -0.4501
0 -19 -13 0.0519 0.0000 -19.0000 -13.0000 0.1494 -0.0080 0.9783
0 19 13 0.0553 -0.0000 19.0000 13.0000 -0.1494 0.0080 -0.9783
0 1 -25 0.0337 0.0000 1.0000 -25.0000 -0.2635 -0.7961 0.5007
0 -4 25 0.0098 0.0000 -4.0000 25.0000 0.3076 0.8585 -0.3903

loop_
_geom_angle_atom_site_label_1
_geom_angle_atom_site_label_2
_geom_angle_atom_site_label_3
_geom_angle
_geom_angle_site_symmetry_1
_geom_angle_site_symmetry_3
_geom_angle_publ_flag
O1 Pd1 O2 89.49(11) . . ?
N1 Pd1 O1 178.50(11) . . ?
N1 Pd1 O2 90.68(12) . . ?
C7 Pd1 O1 89.98(14) . . ?
C7 Pd1 O2 179.11(13) . . ?
C7 Pd1 N1 89.83(15) . . ?
C28 O1 Pd1 125.5(3) . . ?
C30 O2 Pd1 125.2(3) . . ?
C21 N1 Pd1 125.7(3) . . ?
C25 N1 Pd1 116.0(3) . . ?
C25 N1 C21 118.3(3) . . ?
C2 C1 C6 118.6(4) . . ?
C2 C1 C21 117.8(4) . . ?
C6 C1 C21 123.3(3) . . ?
C1 C2 H2 119.0 . . ?
C3 C2 C1 121.9(4) . . ?
C3 C2 H2 119.0 . . ?
C2 C3 H3 118.7 . . ?
C2 C3 C4 122.5(4) . . ?
C4 C3 H3 118.7 . . ?
C3 C4 C5 117.4(4) . . ?
C3 C4 C13 122.9(4) . . ?
C5 C4 C13 119.6(4) . . ?
C6 C5 C4 120.2(4) . . ?
C6 C5 C10 120.1(3) . . ?
C10 C5 C4 119.6(4) . . ?
C1 C6 C5 118.4(3) . . ?
C7 C6 C1 122.3(4) . . ?
C7 C6 C5 119.3(4) . . ?
C6 C7 Pd1 121.7(3) . . ?
C8 C7 Pd1 119.5(3) . . ?
C8 C7 C6 117.9(4) . . ?
C7 C8 H8 118.9 . . ?
C7 C8 C9 122.3(4) . . ?
C9 C8 H8 118.9 . . ?
C8 C9 H9 118.8 . . ?
C8 C9 C10 122.4(4) . . ?
C10 C9 H9 118.8 . . ?
C5 C10 C11 120.4(3) . . ?
C9 C10 C5 116.8(4) . . ?
C9 C10 C11 122.7(4) . . ?
C12 C11 C10 119.1(4) . . ?
C20 C11 C10 122.6(4) . . ?
C20 C11 C12 118.2(4) . . ?
C13 C12 C11 121.0(4) . . ?
C17 C12 C11 119.3(4) . . ?
C17 C12 C13 119.7(4) . . ?
C12 C13 C4 120.1(4) . . ?
C14 C13 C4 121.9(4) . . ?
C14 C13 C12 118.0(4) . . ?
C13 C14 H14 119.2 . . ?
C13 C14 C15 121.7(5) . . ?
C15 C14 H14 119.2 . . ?
C14 C15 H15 119.6 . . ?
C16 C15 C14 120.9(5) . . ?
C16 C15 H15 119.6 . . ?
C15 C16 H16 119.8 . . ?
C15 C16 C17 120.5(5) . . ?
C17 C16 H16 119.8 . . ?
C16 C17 C12 119.3(5) . . ?
C18 C17 C12 119.6(4) . . ?
C18 C17 C16 121.1(5) . . ?
C17 C18 H18 119.6 . . ?
C19 C18 C17 120.7(5) . . ?
C19 C18 H18 119.6 . . ?
C18 C19 H19 119.6 . . ?
C18 C19 C20 120.8(5) . . ?
C20 C19 H19 119.6 . . ?
C11 C20 H20 119.3 . . ?
C19 C20 C11 121.4(4) . . ?
C19 C20 H20 119.3 . . ?
N1 C21 C1 120.6(4) . . ?
N1 C21 C22 118.7(4) . . ?
C22 C21 C1 120.7(3) . . ?
C21 C22 H22 118.4 . . ?
C23 C22 C21 123.1(4) . . ?
C23 C22 H22 118.4 . . ?
C22 C23 C24 116.4(4) . . ?
C22 C23 C26 122.4(4) . . ?
C24 C23 C26 121.3(4) . . ?
C23 C24 H24 120.2 . . ?
C25 C24 C23 119.6(4) . . ?
C25 C24 H24 120.2 . . ?
N1 C25 C24 123.8(4) . . ?
N1 C25 H25 118.1 . . ?
C24 C25 H25 118.1 . . ?
C23 C26 H26A 109.5 . . ?
C23 C26 H26B 109.5 . . ?
C23 C26 H26C 109.5 . . ?
H26A C26 H26B 109.5 . . ?
H26A C26 H26C 109.5 . . ?
H26B C26 H26C 109.5 . . ?
H27A C27 H27B 109.5 . . ?
H27A C27 H27C 109.5 . . ?
H27B C27 H27C 109.5 . . ?
C28 C27 H27A 109.5 . . ?
C28 C27 H27B 109.5 . . ?
C28 C27 H27C 109.5 . . ?
O1 C28 C27 114.4(4) . . ?
O1 C28 C29 126.8(4) . . ?
C29 C28 C27 118.8(4) . . ?
C28 C29 H29 116.1 . . ?
C28 C29 C30 127.8(4) . . ?
C30 C29 H29 116.1 . . ?
O2 C30 C29 124.7(4) . . ?
O2 C30 C31 114.5(4) . . ?
C29 C30 C31 120.8(4) . . ?
C30 C31 H31A 109.5 . . ?
C30 C31 H31B 109.5 . . ?
C30 C31 H31C 109.5 . . ?
H31A C31 H31B 109.5 . . ?
H31A C31 H31C 109.5 . . ?
H31B C31 H31C 109.5 . . ?

loop_
_geom_bond_atom_site_label_1
_geom_bond_atom_site_label_2
_geom_bond_distance
_geom_bond_site_symmetry_2
_geom_bond_publ_flag
Pd1 O1 2.037(3) . ?
Pd1 O2 2.096(3) . ?
Pd1 N1 2.005(3) . ?
Pd1 C7 1.964(4) . ?
O1 C28 1.278(4) . ?
O2 C30 1.278(4) . ?
N1 C21 1.358(4) . ?
N1 C25 1.336(5) . ?
C1 C2 1.389(5) . ?
C1 C6 1.427(5) . ?
C1 C21 1.474(5) . ?
C2 H2 0.9300 . ?
C2 C3 1.358(6) . ?
C3 H3 0.9300 . ?
C3 C4 1.383(6) . ?
C4 C5 1.437(5) . ?
C4 C13 1.461(6) . ?
C5 C6 1.428(5) . ?
C5 C10 1.430(5) . ?
C6 C7 1.421(5) . ?
C7 C8 1.367(5) . ?
C8 H8 0.9300 . ?
C8 C9 1.374(6) . ?
C9 H9 0.9300 . ?
C9 C10 1.385(5) . ?
C10 C11 1.466(6) . ?
C11 C12 1.426(5) . ?
C11 C20 1.387(6) . ?
C12 C13 1.415(6) . ?
C12 C17 1.414(6) . ?
C13 C14 1.387(5) . ?
C14 H14 0.9300 . ?
C14 C15 1.393(6) . ?
C15 H15 0.9300 . ?
C15 C16 1.336(7) . ?
C16 H16 0.9300 . ?
C16 C17 1.412(6) . ?
C17 C18 1.393(6) . ?
C18 H18 0.9300 . ?
C18 C19 1.353(6) . ?
C19 H19 0.9300 . ?
C19 C20 1.385(6) . ?
C20 H20 0.9300 . ?
C21 C22 1.395(5) . ?
C22 H22 0.9300 . ?
C22 C23 1.360(6) . ?
C23 C24 1.385(5) . ?
C23 C26 1.495(6) . ?
C24 H24 0.9300 . ?
C24 C25 1.361(5) . ?
C25 H25 0.9300 . ?
C26 H26A 0.9600 . ?
C26 H26B 0.9600 . ?
C26 H26C 0.9600 . ?
C27 H27A 0.9600 . ?
C27 H27B 0.9600 . ?
C27 H27C 0.9600 . ?
C27 C28 1.503(6) . ?
C28 C29 1.371(6) . ?
C29 H29 0.9300 . ?
C29 C30 1.385(6) . ?
C30 C31 1.505(6) . ?
C31 H31A 0.9600 . ?
C31 H31B 0.9600 . ?
C31 H31C 0.9600 . ?
